data_7227936
loop_
_publ_author_name
'Tan, Xiao-Feng'
'Zhou, Jian'
'Zou, Hua-Hong'
'Fu, Lianshe'
'Tang, Qiuling'
'Wang, Peng'

_publ_section_title
;
 A series of lanthanide glutarates: lanthanide contraction effect on
 crystal frameworks of lanthanide glutarates
;
_journal_issue 29
_journal_name_full 'RSC Adv.'
_journal_page_first 17934
_journal_paper_doi 10.1039/C7RA01552F
_journal_volume 7
_journal_year 2017
_chemical_formula_moiety 'C17 H14 Cl N2 O4 Tm'
_chemical_formula_sum 'C17 H14 Cl N2 O4 Tm'
_chemical_formula_weight 514.68
_chemical_name_systematic
; 
 ? 
;
_space_group_IT_number 14
_symmetry_cell_setting monoclinic
_symmetry_space_group_name_Hall '-P 2yn'
_symmetry_space_group_name_H-M 'P 1 21/n 1'
_atom_sites_solution_hydrogens geom
_atom_sites_solution_primary direct
_atom_sites_solution_secondary difmap
_audit_creation_method SHELXL-97
_audit_update_record
;
2017-01-21 deposited with the CCDC.
2017-03-15 downloaded from the CCDC.
;
_cell_angle_alpha 90.00
_cell_angle_beta 94.034(5)
_cell_angle_gamma 90.00
_cell_formula_units_Z 4
_cell_length_a 8.1381(11)
_cell_length_b 12.4629(16)
_cell_length_c 16.161(3)
_cell_measurement_reflns_used 2967
_cell_measurement_temperature 297(2)
_cell_measurement_theta_max 25.40
_cell_measurement_theta_min 3.01
_cell_volume 1635.1(4)
_computing_structure_refinement 'SHELXL-97 (Sheldrick, 1997)'
_computing_structure_solution 'SHELXS-97 (Sheldrick, 1990)'
_diffrn_ambient_temperature 297(2)
_diffrn_detector_area_resol_mean 7.31
_diffrn_measured_fraction_theta_full 0.986
_diffrn_measured_fraction_theta_max 0.986
_diffrn_measurement_device_type 'Rigaku Mercury'
_diffrn_measurement_method \w
_diffrn_radiation_monochromator graphite
_diffrn_radiation_source 'fine-focus sealed tube'
_diffrn_radiation_type MoK\a
_diffrn_radiation_wavelength 0.71073
_diffrn_reflns_av_R_equivalents 0.1161
_diffrn_reflns_av_sigmaI/netI 0.1172
_diffrn_reflns_limit_h_max 9
_diffrn_reflns_limit_h_min -9
_diffrn_reflns_limit_k_max 15
_diffrn_reflns_limit_k_min -14
_diffrn_reflns_limit_l_max 18
_diffrn_reflns_limit_l_min -19
_diffrn_reflns_number 9275
_diffrn_reflns_theta_full 25.40
_diffrn_reflns_theta_max 25.40
_diffrn_reflns_theta_min 3.01
_exptl_absorpt_coefficient_mu 5.615
_exptl_absorpt_correction_T_max 0.2681
_exptl_absorpt_correction_T_min 0.1497
_exptl_absorpt_correction_type multi-scan
_exptl_absorpt_process_details 'Jacobson, R. (1998) Private communication'
_exptl_crystal_colour colorless
_exptl_crystal_density_diffrn 2.092
_exptl_crystal_density_method 'not measured'
_exptl_crystal_description block
_exptl_crystal_F_000 992
_exptl_crystal_size_max 0.12
_exptl_crystal_size_mid 0.11
_exptl_crystal_size_min 0.07
_refine_diff_density_max 1.291
_refine_diff_density_min -1.867
_refine_diff_density_rms 0.223
_refine_ls_extinction_method none
_refine_ls_goodness_of_fit_ref 0.950
_refine_ls_hydrogen_treatment constr
_refine_ls_matrix_type full
_refine_ls_number_parameters 226
_refine_ls_number_reflns 2967
_refine_ls_number_restraints 0
_refine_ls_restrained_S_all 0.950
_refine_ls_R_factor_all 0.1023
_refine_ls_R_factor_gt 0.0429
_refine_ls_shift/su_max 0.001
_refine_ls_shift/su_mean 0.000
_refine_ls_structure_factor_coef Fsqd
_refine_ls_weighting_details 'calc w=1/[\s^2^(Fo^2^)+(0.0172P)^2^+0.0000P] where P=(Fo^2^+2Fc^2^)/3'
_refine_ls_weighting_scheme calc
_refine_ls_wR_factor_gt 0.0594
_refine_ls_wR_factor_ref 0.0719
_reflns_number_gt 1817
_reflns_number_total 2967
_reflns_threshold_expression >2sigma(I)
_cod_data_source_file c7ra01552f2.cif
_cod_data_source_block 1
_cod_original_sg_symbol_H-M P21/n
_cod_database_code 7227936

loop_
_symmetry_equiv_pos_as_xyz
'x, y, z'
'-x+1/2, y+1/2, -z+1/2'
'-x, -y, -z'
'x-1/2, -y-1/2, z-1/2'

loop_
_atom_site_label
_atom_site_type_symbol
_atom_site_fract_x
_atom_site_fract_y
_atom_site_fract_z
_atom_site_U_iso_or_equiv
_atom_site_adp_type
_atom_site_occupancy
_atom_site_symmetry_multiplicity
_atom_site_calc_flag
_atom_site_refinement_flags
Tm1 Tm 0.51461(5) 0.62761(3) 0.43553(3) 0.01783(11) Uani 1 1 d .
O1 O 0.5984(8) 0.5405(5) 0.5684(4) 0.0242(17) Uani 1 1 d .
O2 O 0.6779(8) 0.7043(5) 0.5476(4) 0.0264(17) Uani 1 1 d .
O3 O 1.2981(7) 0.6356(5) 0.5134(4) 0.0281(15) Uani 1 1 d .
O4 O 1.2666(7) 0.4856(5) 0.5870(4) 0.0255(16) Uani 1 1 d .
N1 N 0.7133(9) 0.7516(6) 0.3729(5) 0.0225(19) Uani 1 1 d .
N2 N 0.4225(9) 0.8219(6) 0.4267(5) 0.022(2) Uani 1 1 d .
C1 C 0.5947(13) 1.0771(7) 0.3519(6) 0.033(3) Uani 1 1 d .
H1A H 0.5685 1.1496 0.3478 0.039 Uiso 1 1 calc R
C2 C 0.9658(12) 0.7864(7) 0.3079(6) 0.032(3) Uani 1 1 d .
H2A H 1.0631 0.7590 0.2896 0.038 Uiso 1 1 calc R
C3 C 0.8523(12) 0.7208(8) 0.3433(6) 0.031(3) Uani 1 1 d .
H3A H 0.8767 0.6480 0.3463 0.037 Uiso 1 1 calc R
C4 C 0.2283(12) 0.9616(7) 0.4449(6) 0.030(3) Uani 1 1 d .
H4A H 0.1263 0.9812 0.4627 0.036 Uiso 1 1 calc R
C5 C 0.9278(12) 0.8944(8) 0.3010(6) 0.033(3) Uani 1 1 d .
H5A H 1.0002 0.9411 0.2772 0.040 Uiso 1 1 calc R
C6 C 0.3264(12) 1.0368(8) 0.4123(6) 0.032(3) Uani 1 1 d .
H6A H 0.2924 1.1079 0.4075 0.038 Uiso 1 1 calc R
C7 C 0.7374(13) 1.0434(8) 0.3261(6) 0.031(3) Uani 1 1 d .
H7A H 0.8096 1.0929 0.3055 0.037 Uiso 1 1 calc R
C8 C 0.2803(11) 0.8553(7) 0.4518(6) 0.025(2) Uani 1 1 d .
H8A H 0.2119 0.8056 0.4751 0.030 Uiso 1 1 calc R
C9 C 0.5217(11) 0.8958(6) 0.3935(5) 0.021(2) Uani 1 1 d .
C10 C 0.4804(11) 1.0049(7) 0.3858(6) 0.021(2) Uani 1 1 d .
C11 C 0.9619(11) 0.5573(7) 0.6429(6) 0.024(2) Uani 1 1 d .
H11A H 1.0270 0.5378 0.6933 0.029 Uiso 1 1 calc R
H11B H 0.9335 0.4915 0.6131 0.029 Uiso 1 1 calc R
C12 C 0.6742(10) 0.8596(7) 0.3649(5) 0.022(2) Uani 1 1 d .
C13 C 1.0658(10) 0.6250(9) 0.5904(6) 0.039(3) Uani 1 1 d .
H13A H 1.0951 0.6896 0.6215 0.046 Uiso 1 1 calc R
H13B H 0.9974 0.6469 0.5418 0.046 Uiso 1 1 calc R
C14 C 0.8029(10) 0.6109(7) 0.6668(5) 0.021(2) Uani 1 1 d .
H14A H 0.7534 0.5683 0.7087 0.025 Uiso 1 1 calc R
H14B H 0.8278 0.6814 0.6901 0.025 Uiso 1 1 calc R
C15 C 0.7816(12) 0.9334(7) 0.3295(6) 0.025(2) Uani 1 1 d .
C16 C 0.6843(10) 0.6217(9) 0.5919(5) 0.019(2) Uani 1 1 d .
C17 C 1.2214(12) 0.5782(7) 0.5612(6) 0.028(2) Uani 1 1 d .
Cl1 Cl 0.3810(3) 0.6374(2) 0.28388(15) 0.0330(6) Uani 1 1 d .

loop_
_atom_site_aniso_label
_atom_site_aniso_U_11
_atom_site_aniso_U_22
_atom_site_aniso_U_33
_atom_site_aniso_U_23
_atom_site_aniso_U_13
_atom_site_aniso_U_12
Tm1 0.01516(18) 0.01313(18) 0.0256(2) 0.0028(3) 0.00457(14) 0.0006(3)
O1 0.026(4) 0.019(4) 0.026(4) 0.002(3) -0.005(3) -0.007(3)
O2 0.026(4) 0.021(4) 0.033(5) 0.006(3) 0.007(3) -0.003(3)
O3 0.028(3) 0.023(3) 0.036(4) 0.014(4) 0.018(3) 0.006(4)
O4 0.021(4) 0.018(3) 0.039(5) 0.006(3) 0.012(3) 0.002(3)
N1 0.018(4) 0.016(4) 0.033(5) -0.001(4) -0.001(4) 0.003(4)
N2 0.019(5) 0.019(4) 0.027(5) 0.000(4) 0.000(4) -0.002(4)
C1 0.048(7) 0.013(5) 0.036(7) 0.000(5) -0.004(6) -0.002(5)
C2 0.022(6) 0.027(6) 0.049(8) 0.001(5) 0.018(5) -0.006(5)
C3 0.031(6) 0.024(6) 0.038(7) 0.001(5) 0.000(5) 0.007(5)
C4 0.021(6) 0.027(6) 0.041(7) -0.001(5) 0.004(5) 0.011(5)
C5 0.032(6) 0.033(7) 0.035(6) 0.000(5) 0.008(5) -0.019(5)
C6 0.037(6) 0.024(6) 0.032(7) -0.002(5) -0.009(5) 0.003(5)
C7 0.038(7) 0.024(6) 0.031(7) 0.001(5) 0.001(5) -0.007(5)
C8 0.023(5) 0.021(6) 0.034(6) 0.003(5) 0.012(4) 0.002(5)
C9 0.027(5) 0.014(5) 0.020(5) -0.001(4) -0.003(4) -0.004(4)
C10 0.024(5) 0.017(5) 0.021(6) 0.009(4) -0.003(4) 0.000(4)
C11 0.018(5) 0.025(5) 0.028(6) 0.002(5) -0.001(5) 0.004(4)
C12 0.022(5) 0.017(5) 0.028(5) 0.000(5) 0.002(4) 0.001(5)
C13 0.028(5) 0.027(5) 0.064(7) 0.012(7) 0.020(5) 0.009(6)
C14 0.024(5) 0.016(5) 0.022(5) -0.006(4) 0.004(4) 0.000(4)
C15 0.027(6) 0.024(5) 0.023(6) 0.002(4) -0.004(5) -0.013(5)
C16 0.014(4) 0.023(5) 0.022(5) -0.005(6) 0.010(4) 0.006(5)
C17 0.024(6) 0.021(5) 0.037(7) -0.002(5) -0.004(5) 0.010(5)
Cl1 0.0426(15) 0.0275(14) 0.0283(14) 0.0034(13) -0.0021(11) 0.0057(14)

loop_
_atom_type_symbol
_atom_type_description
_atom_type_scat_dispersion_real
_atom_type_scat_dispersion_imag
_atom_type_scat_source
C C 0.0033 0.0016 'International Tables Vol C Tables 4.2.6.8 and 6.1.1.4'
H H 0.0000 0.0000 'International Tables Vol C Tables 4.2.6.8 and 6.1.1.4'
N N 0.0061 0.0033 'International Tables Vol C Tables 4.2.6.8 and 6.1.1.4'
O O 0.0106 0.0060 'International Tables Vol C Tables 4.2.6.8 and 6.1.1.4'
Tm Tm -0.3139 5.2483 'International Tables Vol C Tables 4.2.6.8 and 6.1.1.4'
Cl Cl 0.1484 0.1585 'International Tables Vol C Tables 4.2.6.8 and 6.1.1.4'

loop_
_geom_angle_atom_site_label_1
_geom_angle_atom_site_label_2
_geom_angle_atom_site_label_3
_geom_angle
_geom_angle_site_symmetry_1
_geom_angle_site_symmetry_3
O3 Tm1 O1 74.1(2) 1_455 3_666
O3 Tm1 O4 139.3(2) 1_455 3_766
O1 Tm1 O4 75.5(2) 3_666 3_766
O3 Tm1 O2 88.5(2) 1_455 .
O1 Tm1 O2 126.4(2) 3_666 .
O4 Tm1 O2 88.3(2) 3_766 .
O3 Tm1 O1 73.1(2) 1_455 .
O1 Tm1 O1 72.9(2) 3_666 .
O4 Tm1 O1 72.5(2) 3_766 .
O2 Tm1 O1 53.49(19) . .
O3 Tm1 N1 139.2(2) 1_455 .
O1 Tm1 N1 145.6(2) 3_666 .
O4 Tm1 N1 77.7(2) 3_766 .
O2 Tm1 N1 73.5(2) . .
O1 Tm1 N1 118.6(2) . .
O3 Tm1 N2 75.4(2) 1_455 .
O1 Tm1 N2 139.2(2) 3_666 .
O4 Tm1 N2 143.0(2) 3_766 .
O2 Tm1 N2 78.8(2) . .
O1 Tm1 N2 122.2(2) . .
N1 Tm1 N2 65.4(2) . .
O3 Tm1 Cl1 103.49(17) 1_455 .
O1 Tm1 Cl1 82.89(17) 3_666 .
O4 Tm1 Cl1 98.89(17) 3_766 .
O2 Tm1 Cl1 150.64(16) . .
O1 Tm1 Cl1 155.63(15) . .
N1 Tm1 Cl1 80.22(18) . .
N2 Tm1 Cl1 78.52(19) . .
O3 Tm1 C16 81.4(2) 1_455 .
O1 Tm1 C16 100.0(3) 3_666 .
O4 Tm1 C16 77.9(2) 3_766 .
O2 Tm1 C16 26.5(3) . .
O1 Tm1 C16 27.1(2) . .
N1 Tm1 C16 95.2(3) . .
N2 Tm1 C16 101.6(3) . .
Cl1 Tm1 C16 174.89(19) . .
O3 Tm1 Tm1 69.42(16) 1_455 3_666
O1 Tm1 Tm1 38.00(16) 3_666 3_666
O4 Tm1 Tm1 69.95(15) 3_766 3_666
O2 Tm1 Tm1 88.40(15) . 3_666
O1 Tm1 Tm1 34.92(14) . 3_666
N1 Tm1 Tm1 143.33(17) . 3_666
N2 Tm1 Tm1 142.80(19) . 3_666
Cl1 Tm1 Tm1 120.84(6) . 3_666
C16 Tm1 Tm1 62.0(2) . 3_666
C16 O1 Tm1 161.5(6) . 3_666
C16 O1 Tm1 91.3(5) . .
Tm1 O1 Tm1 107.1(2) 3_666 .
C16 O2 Tm1 96.0(6) . .
C17 O3 Tm1 140.2(6) . 1_655
C17 O4 Tm1 135.0(6) . 3_766
C3 N1 C12 116.5(8) . .
C3 N1 Tm1 124.3(6) . .
C12 N1 Tm1 119.1(6) . .
C8 N2 C9 117.7(8) . .
C8 N2 Tm1 123.1(6) . .
C9 N2 Tm1 119.2(6) . .
C7 C1 C10 121.8(9) . .
C7 C1 H1A 119.1 . .
C10 C1 H1A 119.1 . .
C5 C2 C3 117.1(9) . .
C5 C2 H2A 121.5 . .
C3 C2 H2A 121.5 . .
N1 C3 C2 126.4(9) . .
N1 C3 H3A 116.8 . .
C2 C3 H3A 116.8 . .
C6 C4 C8 120.2(9) . .
C6 C4 H4A 119.9 . .
C8 C4 H4A 119.9 . .
C2 C5 C15 120.2(9) . .
C2 C5 H5A 119.9 . .
C15 C5 H5A 119.9 . .
C4 C6 C10 118.8(9) . .
C4 C6 H6A 120.6 . .
C10 C6 H6A 120.6 . .
C1 C7 C15 121.2(10) . .
C1 C7 H7A 119.4 . .
C15 C7 H7A 119.4 . .
N2 C8 C4 122.9(9) . .
N2 C8 H8A 118.5 . .
C4 C8 H8A 118.5 . .
N2 C9 C10 123.1(8) . .
N2 C9 C12 117.9(8) . .
C10 C9 C12 119.0(8) . .
C9 C10 C6 117.3(9) . .
C9 C10 C1 119.0(9) . .
C6 C10 C1 123.7(8) . .
C13 C11 C14 114.6(7) . .
C13 C11 H11A 108.6 . .
C14 C11 H11A 108.6 . .
C13 C11 H11B 108.6 . .
C14 C11 H11B 108.6 . .
H11A C11 H11B 107.6 . .
N1 C12 C15 121.6(8) . .
N1 C12 C9 118.4(8) . .
C15 C12 C9 120.1(8) . .
C11 C13 C17 118.8(9) . .
C11 C13 H13A 107.6 . .
C17 C13 H13A 107.6 . .
C11 C13 H13B 107.6 . .
C17 C13 H13B 107.6 . .
H13A C13 H13B 107.1 . .
C16 C14 C11 110.0(7) . .
C16 C14 H14A 109.7 . .
C11 C14 H14A 109.7 . .
C16 C14 H14B 109.7 . .
C11 C14 H14B 109.7 . .
H14A C14 H14B 108.2 . .
C5 C15 C12 118.2(8) . .
C5 C15 C7 123.0(9) . .
C12 C15 C7 118.8(9) . .
O2 C16 O1 118.9(8) . .
O2 C16 C14 122.2(9) . .
O1 C16 C14 118.6(9) . .
O2 C16 Tm1 57.5(5) . .
O1 C16 Tm1 61.6(5) . .
C14 C16 Tm1 168.8(6) . .
O3 C17 O4 125.1(9) . .
O3 C17 C13 116.2(8) . .
O4 C17 C13 118.7(9) . .

loop_
_geom_bond_atom_site_label_1
_geom_bond_atom_site_label_2
_geom_bond_distance
_geom_bond_site_symmetry_2
Tm1 O3 2.238(6) 1_455
Tm1 O1 2.287(6) 3_666
Tm1 O4 2.320(6) 3_766
Tm1 O2 2.371(6) .
Tm1 O1 2.460(6) .
Tm1 N1 2.501(8) .
Tm1 N2 2.536(7) .
Tm1 Cl1 2.613(2) .
Tm1 C16 2.795(9) .
Tm1 Tm1 3.8192(9) 3_666
O1 C16 1.272(11) .
O1 Tm1 2.287(6) 3_666
O2 C16 1.254(11) .
O3 C17 1.251(11) .
O3 Tm1 2.238(6) 1_655
O4 C17 1.273(10) .
O4 Tm1 2.320(6) 3_766
N1 C3 1.316(12) .
N1 C12 1.387(11) .
N2 C8 1.320(11) .
N2 C9 1.360(11) .
C1 C7 1.329(13) .
C1 C10 1.431(12) .
C1 H1A 0.9300 .
C2 C5 1.384(13) .
C2 C3 1.386(12) .
C2 H2A 0.9300 .
C3 H3A 0.9300 .
C4 C6 1.361(13) .
C4 C8 1.393(12) .
C4 H4A 0.9300 .
C5 C15 1.394(13) .
C5 H5A 0.9300 .
C6 C10 1.409(13) .
C6 H6A 0.9300 .
C7 C15 1.417(12) .
C7 H7A 0.9300 .
C8 H8A 0.9300 .
C9 C10 1.405(11) .
C9 C12 1.427(12) .
C11 C13 1.499(12) .
C11 C14 1.530(11) .
C11 H11A 0.9700 .
C11 H11B 0.9700 .
C12 C15 1.416(12) .
C13 C17 1.501(12) .
C13 H13A 0.9700 .
C13 H13B 0.9700 .
C14 C16 1.500(11) .
C14 H14A 0.9700 .
C14 H14B 0.9700 .
